data_7235668
loop_
_publ_author_name
'Mitra, Raja'
'Samuelson, Ashoka G.'

_publ_section_title
;
 Mitigating UVA light induced reactivity of 6-thioguanine through
 formation of a Ru(ii) half-sandwich complex
;
_journal_issue 46
_journal_name_full 'RSC Adv.'
_journal_page_first 24304
_journal_paper_doi 10.1039/C4RA02960G
_journal_volume 4
_journal_year 2014
_chemical_formula_moiety 'C15 H18 Br2 N4 Ru S'
_chemical_formula_sum 'C15 H18 Br2 N4 Ru S'
_chemical_formula_weight 547.28
_space_group_IT_number 14
_space_group_name_Hall '-P 2ybc'
_space_group_name_H-M_alt 'P 1 21/c 1'
_symmetry_cell_setting monoclinic
_symmetry_space_group_name_Hall '-P 2ybc'
_symmetry_space_group_name_H-M 'P 1 21/c 1'
_atom_sites_solution_hydrogens geom
_atom_sites_solution_primary direct
_atom_sites_solution_secondary difmap
_audit_creation_method SHELXL-97
_cell_angle_alpha 90.000(5)
_cell_angle_beta 101.374(5)
_cell_angle_gamma 90.000(5)
_cell_formula_units_Z 4
_cell_length_a 11.282(5)
_cell_length_b 12.335(5)
_cell_length_c 13.697(5)
_cell_measurement_temperature 296(2)
_cell_volume 1868.7(13)
_computing_cell_refinement 'Bruker KAPPA APEX'
_computing_data_collection 'Bruker KAPPA APEX'
_computing_data_reduction 'Bruker SAINT'
_computing_molecular_graphics 'ORTEP 3 (Farrugia, 1997)'
_computing_publication_material 'WINGX (Farrugia, 1997)'
_computing_structure_refinement 'SHELXL-97 (Sheldrick, 1997)'
_computing_structure_solution 'SIR-92 (Giacovazzo et al, 1993)'
_diffrn_ambient_temperature 296(2)
_diffrn_measured_fraction_theta_full 0.997
_diffrn_measured_fraction_theta_max 0.997
_diffrn_measurement_device_type 'CCD area detecter'
_diffrn_measurement_method 'phi and omega scan'
_diffrn_radiation_monochromator graphite
_diffrn_radiation_source 'fine-focus sealed tube'
_diffrn_radiation_type MoK\a
_diffrn_radiation_wavelength 0.71073
_diffrn_reflns_av_R_equivalents 0.0635
_diffrn_reflns_av_sigmaI/netI 0.0863
_diffrn_reflns_limit_h_max 13
_diffrn_reflns_limit_h_min -16
_diffrn_reflns_limit_k_max 17
_diffrn_reflns_limit_k_min -10
_diffrn_reflns_limit_l_max 19
_diffrn_reflns_limit_l_min -18
_diffrn_reflns_number 16989
_diffrn_reflns_theta_full 30.54
_diffrn_reflns_theta_max 30.54
_diffrn_reflns_theta_min 1.84
_exptl_absorpt_coefficient_mu 5.230
_exptl_absorpt_correction_T_max 0.9026
_exptl_absorpt_correction_T_min 0.5280
_exptl_absorpt_correction_type empirical
_exptl_absorpt_process_details SADABS
_exptl_crystal_colour yellow
_exptl_crystal_density_diffrn 1.945
_exptl_crystal_density_method 'not measured'
_exptl_crystal_description needle
_exptl_crystal_F_000 1064
_exptl_crystal_size_max 0.14
_exptl_crystal_size_mid 0.05
_exptl_crystal_size_min 0.02
_refine_diff_density_max 0.789
_refine_diff_density_min -0.893
_refine_diff_density_rms 0.128
_refine_ls_extinction_method none
_refine_ls_goodness_of_fit_ref 0.968
_refine_ls_hydrogen_treatment mixed
_refine_ls_matrix_type full
_refine_ls_number_parameters 240
_refine_ls_number_reflns 5706
_refine_ls_number_restraints 1
_refine_ls_restrained_S_all 0.968
_refine_ls_R_factor_all 0.1108
_refine_ls_R_factor_gt 0.0463
_refine_ls_shift/su_max 0.005
_refine_ls_shift/su_mean 0.000
_refine_ls_structure_factor_coef Fsqd
_refine_ls_weighting_details 'calc w=1/[\s^2^(Fo^2^)+(0.0417P)^2^+0.0000P] where P=(Fo^2^+2Fc^2^)/3'
_refine_ls_weighting_scheme calc
_refine_ls_wR_factor_gt 0.0870
_refine_ls_wR_factor_ref 0.1046
_reflns_number_gt 3253
_reflns_number_total 5706
_reflns_threshold_expression >2sigma(I)
_cod_data_source_file c4ra02960g2.cif
_cod_data_source_block shelxl
_cod_original_sg_symbol_H-M P21/c
_cod_database_code 7235668

loop_
_symmetry_equiv_pos_as_xyz
'x, y, z'
'-x, y+1/2, -z+1/2'
'-x, -y, -z'
'x, -y-1/2, z-1/2'

loop_
_atom_site_label
_atom_site_type_symbol
_atom_site_fract_x
_atom_site_fract_y
_atom_site_fract_z
_atom_site_U_iso_or_equiv
_atom_site_adp_type
_atom_site_occupancy
_atom_site_symmetry_multiplicity
_atom_site_calc_flag
_atom_site_refinement_flags
Ru1 Ru 0.79004(3) 0.31436(3) 0.70088(3) 0.03021(11) Uani 1 1 d .
Br2 Br 0.72311(5) -0.00428(5) 0.47872(4) 0.05169(17) Uani 1 1 d .
Br1 Br 0.84611(5) 0.16141(5) 0.82497(4) 0.05460(17) Uani 1 1 d .
S1 S 0.94306(11) 0.42175(11) 0.81158(9) 0.0420(3) Uani 1 1 d .
N4 N 1.0923(4) 0.1827(3) 0.5881(3) 0.0392(10) Uani 1 1 d D
N1 N 0.9408(3) 0.2587(3) 0.6434(3) 0.0320(8) Uani 1 1 d .
C12 C 1.0642(4) 0.3741(4) 0.7702(3) 0.0336(10) Uani 1 1 d .
N2 N 1.1822(4) 0.3953(4) 0.8057(4) 0.0442(11) Uani 1 1 d .
N3 N 1.2607(4) 0.2761(4) 0.6976(3) 0.0462(11) Uani 1 1 d .
C2 C 0.6605(4) 0.4408(5) 0.7086(4) 0.0405(12) Uani 1 1 d .
C11 C 1.0485(4) 0.2999(3) 0.6932(3) 0.0317(10) Uani 1 1 d .
C15 C 0.9707(5) 0.1884(4) 0.5811(4) 0.0385(11) Uani 1 1 d .
C14 C 1.1434(4) 0.2535(4) 0.6605(3) 0.0361(11) Uani 1 1 d .
C1 C 0.7021(4) 0.4561(4) 0.6186(3) 0.0373(11) Uani 1 1 d .
C3 C 0.6120(5) 0.3428(5) 0.7335(5) 0.0489(14) Uani 1 1 d .
C8 C 0.7545(5) 0.5624(4) 0.5950(4) 0.0511(14) Uani 1 1 d .
C4 C 0.6001(4) 0.2532(4) 0.6669(4) 0.0488(13) Uani 1 1 d .
C5 C 0.6437(4) 0.2660(4) 0.5785(4) 0.0477(13) Uani 1 1 d .
H5 H 0.6546 0.2015 0.5396 0.057 Uiso 1 1 calc R
C13 C 1.2733(5) 0.3465(5) 0.7675(5) 0.0507(14) Uani 1 1 d .
C6 C 0.6949(5) 0.3654(5) 0.5555(4) 0.0423(12) Uani 1 1 d .
C7 C 0.8535(6) 0.5517(5) 0.5358(5) 0.0709(18) Uani 1 1 d .
H7A H 0.8827 0.6224 0.5232 0.106 Uiso 1 1 calc R
H7B H 0.8221 0.5163 0.4737 0.106 Uiso 1 1 calc R
H7C H 0.9186 0.5095 0.5730 0.106 Uiso 1 1 calc R
C9 C 0.6508(6) 0.6336(5) 0.5408(6) 0.083(2) Uani 1 1 d .
H9A H 0.6823 0.7023 0.5249 0.125 Uiso 1 1 calc R
H9B H 0.5933 0.6449 0.5829 0.125 Uiso 1 1 calc R
H9C H 0.6117 0.5983 0.4805 0.125 Uiso 1 1 calc R
C10 C 0.5495(6) 0.1483(5) 0.6942(6) 0.077(2) Uani 1 1 d .
H10A H 0.5244 0.1560 0.7569 0.116 Uiso 1 1 calc R
H10B H 0.6102 0.0929 0.6996 0.116 Uiso 1 1 calc R
H10C H 0.4812 0.1284 0.6437 0.116 Uiso 1 1 calc R
H1 H 1.353(5) 0.370(4) 0.800(4) 0.047(14) Uiso 1 1 d .
H8 H 0.787(5) 0.602(4) 0.661(4) 0.067(17) Uiso 1 1 d .
H7 H 0.925(4) 0.152(3) 0.542(3) 0.021(12) Uiso 1 1 d .
H13 H 1.195(5) 0.435(5) 0.852(5) 0.08(2) Uiso 1 1 d .
H14 H 1.129(4) 0.146(3) 0.554(3) 0.038(14) Uiso 1 1 d D
H15 H 0.722(4) 0.368(4) 0.502(3) 0.026(12) Uiso 1 1 d .
H16 H 0.677(4) 0.496(3) 0.748(3) 0.027(12) Uiso 1 1 d .
H17 H 0.591(4) 0.344(4) 0.793(4) 0.036(13) Uiso 1 1 d .

loop_
_atom_site_aniso_label
_atom_site_aniso_U_11
_atom_site_aniso_U_22
_atom_site_aniso_U_33
_atom_site_aniso_U_23
_atom_site_aniso_U_13
_atom_site_aniso_U_12
Ru1 0.0306(2) 0.0322(2) 0.02837(19) -0.00161(16) 0.00710(14) 0.00545(16)
Br2 0.0597(4) 0.0523(4) 0.0430(3) -0.0049(2) 0.0098(3) 0.0100(3)
Br1 0.0609(4) 0.0561(4) 0.0477(3) 0.0191(3) 0.0130(3) 0.0094(3)
S1 0.0398(7) 0.0461(8) 0.0401(7) -0.0144(6) 0.0082(6) 0.0047(6)
N4 0.050(3) 0.032(2) 0.041(2) -0.0038(19) 0.023(2) 0.009(2)
N1 0.035(2) 0.031(2) 0.031(2) -0.0029(16) 0.0088(16) 0.0052(17)
C12 0.035(3) 0.033(3) 0.031(2) -0.001(2) 0.003(2) 0.002(2)
N2 0.039(3) 0.045(3) 0.047(3) -0.004(2) 0.004(2) -0.001(2)
N3 0.039(3) 0.050(3) 0.051(3) -0.003(2) 0.014(2) 0.001(2)
C2 0.039(3) 0.044(3) 0.036(3) -0.011(2) 0.002(2) 0.014(2)
C11 0.033(3) 0.029(3) 0.034(2) 0.0051(19) 0.0097(19) 0.0046(19)
C15 0.051(3) 0.032(3) 0.034(3) -0.004(2) 0.014(2) -0.001(2)
C14 0.039(3) 0.037(3) 0.034(3) 0.004(2) 0.012(2) 0.006(2)
C1 0.035(3) 0.036(3) 0.037(3) 0.002(2) -0.004(2) 0.009(2)
C3 0.034(3) 0.062(4) 0.055(4) 0.008(3) 0.019(3) 0.017(3)
C8 0.064(4) 0.038(3) 0.047(3) 0.003(3) 0.000(3) 0.002(3)
C4 0.029(3) 0.048(3) 0.068(4) -0.001(3) 0.007(3) 0.001(2)
C5 0.037(3) 0.044(3) 0.057(3) -0.014(3) -0.005(2) 0.007(2)
C13 0.033(3) 0.056(4) 0.062(4) 0.001(3) 0.008(3) 0.000(3)
C6 0.041(3) 0.053(4) 0.033(3) -0.002(2) 0.005(2) 0.011(2)
C7 0.069(4) 0.063(4) 0.080(5) 0.020(4) 0.015(4) -0.009(3)
C9 0.094(5) 0.055(4) 0.098(6) 0.026(4) 0.013(4) 0.023(4)
C10 0.049(4) 0.072(5) 0.113(6) 0.014(4) 0.022(4) -0.014(3)

loop_
_atom_type_symbol
_atom_type_description
_atom_type_scat_dispersion_real
_atom_type_scat_dispersion_imag
_atom_type_scat_source
C C 0.0033 0.0016 'International Tables Vol C Tables 4.2.6.8 and 6.1.1.4'
H H 0.0000 0.0000 'International Tables Vol C Tables 4.2.6.8 and 6.1.1.4'
N N 0.0061 0.0033 'International Tables Vol C Tables 4.2.6.8 and 6.1.1.4'
S S 0.1246 0.1234 'International Tables Vol C Tables 4.2.6.8 and 6.1.1.4'
Br Br -0.2901 2.4595 'International Tables Vol C Tables 4.2.6.8 and 6.1.1.4'
Ru Ru -1.2594 0.8363 'International Tables Vol C Tables 4.2.6.8 and 6.1.1.4'

loop_
_geom_angle_atom_site_label_1
_geom_angle_atom_site_label_2
_geom_angle_atom_site_label_3
_geom_angle
N1 Ru1 C2 148.50(18)
N1 Ru1 C6 92.34(17)
C2 Ru1 C6 67.40(19)
N1 Ru1 C3 165.8(2)
C2 Ru1 C3 37.7(2)
C6 Ru1 C3 80.3(2)
N1 Ru1 C5 99.55(17)
C2 Ru1 C5 79.5(2)
C6 Ru1 C5 38.0(2)
C3 Ru1 C5 67.2(2)
N1 Ru1 C1 112.26(16)
C2 Ru1 C1 37.84(18)
C6 Ru1 C1 37.56(18)
C3 Ru1 C1 68.7(2)
C5 Ru1 C1 68.29(19)
N1 Ru1 C4 128.23(18)
C2 Ru1 C4 67.8(2)
C6 Ru1 C4 67.9(2)
C3 Ru1 C4 37.7(2)
C5 Ru1 C4 36.95(19)
C1 Ru1 C4 81.09(19)
N1 Ru1 S1 83.48(11)
C2 Ru1 S1 88.88(15)
C6 Ru1 S1 125.04(16)
C3 Ru1 S1 110.67(17)
C5 Ru1 S1 162.45(15)
C1 Ru1 S1 94.50(13)
C4 Ru1 S1 147.37(15)
N1 Ru1 Br1 84.02(10)
C2 Ru1 Br1 126.03(14)
C6 Ru1 Br1 147.95(15)
C3 Ru1 Br1 95.80(15)
C5 Ru1 Br1 111.18(15)
C1 Ru1 Br1 163.70(13)
C4 Ru1 Br1 89.47(15)
S1 Ru1 Br1 86.28(4)
C12 S1 Ru1 97.04(17)
C15 N4 C14 107.1(4)
C15 N4 H14 127(3)
C14 N4 H14 126(3)
C15 N1 C11 104.7(4)
C15 N1 Ru1 141.8(4)
C11 N1 Ru1 113.1(3)
N2 C12 C11 111.9(4)
N2 C12 S1 128.2(4)
C11 C12 S1 119.8(4)
C12 N2 C13 122.3(5)
C12 N2 H13 115(5)
C13 N2 H13 123(5)
C13 N3 C14 112.2(4)
C3 C2 C1 122.8(5)
C3 C2 Ru1 71.8(3)
C1 C2 Ru1 73.1(3)
C3 C2 H16 125(3)
C1 C2 H16 112(3)
Ru1 C2 H16 122(3)
C14 C11 N1 110.9(4)
C14 C11 C12 122.5(4)
N1 C11 C12 126.5(4)
N1 C15 N4 112.1(5)
N1 C15 H7 126(3)
N4 C15 H7 122(3)
N3 C14 N4 130.5(4)
N3 C14 C11 124.3(5)
N4 C14 C11 105.2(4)
C6 C1 C2 116.1(5)
C6 C1 C8 122.7(5)
C2 C1 C8 121.2(5)
C6 C1 Ru1 69.5(3)
C2 C1 Ru1 69.1(3)
C8 C1 Ru1 130.3(3)
C2 C3 C4 120.5(5)
C2 C3 Ru1 70.5(3)
C4 C3 Ru1 73.5(3)
C2 C3 H17 113(3)
C4 C3 H17 126(3)
Ru1 C3 H17 128(3)
C1 C8 C7 113.8(5)
C1 C8 C9 108.0(5)
C7 C8 C9 111.4(5)
C1 C8 H8 108(3)
C7 C8 H8 110(3)
C9 C8 H8 105(3)
C5 C4 C3 117.5(5)
C5 C4 C10 122.1(5)
C3 C4 C10 120.3(5)
C5 C4 Ru1 69.9(3)
C3 C4 Ru1 68.8(3)
C10 C4 Ru1 129.8(4)
C4 C5 C6 121.2(5)
C4 C5 Ru1 73.1(3)
C6 C5 Ru1 69.9(3)
C4 C5 H5 118.8
C6 C5 H5 118.8
Ru1 C5 H5 118.8
N3 C13 N2 126.8(5)
N3 C13 H1 120(3)
N2 C13 H1 113(3)
C1 C6 C5 121.9(5)
C1 C6 Ru1 73.0(3)
C5 C6 Ru1 72.1(3)
C1 C6 H15 121(3)
C5 C6 H15 117(3)
Ru1 C6 H15 127(3)
C8 C7 H7A 109.5
C8 C7 H7B 109.5
H7A C7 H7B 109.5
C8 C7 H7C 109.5
H7A C7 H7C 109.5
H7B C7 H7C 109.5
C8 C9 H9A 109.5
C8 C9 H9B 109.5
H9A C9 H9B 109.5
C8 C9 H9C 109.5
H9A C9 H9C 109.5
H9B C9 H9C 109.5
C4 C10 H10A 109.5
C4 C10 H10B 109.5
H10A C10 H10B 109.5
C4 C10 H10C 109.5
H10A C10 H10C 109.5
H10B C10 H10C 109.5

loop_
_geom_bond_atom_site_label_1
_geom_bond_atom_site_label_2
_geom_bond_distance
Ru1 N1 2.124(4)
Ru1 C2 2.154(5)
Ru1 C6 2.162(5)
Ru1 C3 2.171(5)
Ru1 C5 2.191(5)
Ru1 C1 2.207(5)
Ru1 C4 2.232(5)
Ru1 S1 2.4498(15)
Ru1 Br1 2.5346(9)
S1 C12 1.686(5)
N4 C15 1.358(7)
N4 C14 1.361(6)
N4 H14 0.819(19)
N1 C15 1.307(6)
N1 C11 1.369(6)
C12 N2 1.350(6)
C12 C11 1.381(6)
N2 C13 1.380(7)
N2 H13 0.80(6)
N3 C13 1.280(7)
N3 C14 1.351(6)
C2 C3 1.397(8)
C2 C1 1.415(7)
C2 H16 0.87(4)
C11 C14 1.365(6)
C15 H7 0.81(4)
C1 C6 1.407(7)
C1 C8 1.500(7)
C3 C4 1.423(8)
C3 H17 0.89(5)
C8 C7 1.509(8)
C8 C9 1.533(8)
C8 H8 1.03(6)
C4 C5 1.402(7)
C4 C10 1.492(7)
C5 C6 1.417(7)
C5 H5 0.9800
C13 H1 0.97(5)
C6 H15 0.85(4)
C7 H7A 0.9600
C7 H7B 0.9600
C7 H7C 0.9600
C9 H9A 0.9600
C9 H9B 0.9600
C9 H9C 0.9600
C10 H10A 0.9600
C10 H10B 0.9600
C10 H10C 0.9600
